data_4342834
loop_
_publ_author_name
'Miller, Reece G.'
'Brooker, Sally'

_publ_section_title
;
 Spin Crossover, Reversible Redox, and Supramolecular Interactions in 3d
 Complexes of 4-(4-Pyridyl)-2,5-dipyrazyl-pyridine.
;
_journal_issue 11
_journal_name_full 'Inorganic chemistry'
_journal_page_first 5398
_journal_page_last 5409
_journal_paper_doi 10.1021/acs.inorgchem.5b00428
_journal_volume 54
_journal_year 2015
_chemical_formula_sum 'C40 H30 Cl2 Mn N14 O8'
_chemical_formula_weight 960.62
_chemical_name_systematic
; 
 ? 
;
_space_group_IT_number 2
_symmetry_cell_setting triclinic
_symmetry_space_group_name_Hall '-P 1'
_symmetry_space_group_name_H-M 'P -1'
_atom_sites_solution_hydrogens geom
_atom_sites_solution_primary direct
_atom_sites_solution_secondary difmap
_audit_creation_method SHELXL-97
_cell_angle_alpha 82.700(3)
_cell_angle_beta 83.386(3)
_cell_angle_gamma 74.063(3)
_cell_formula_units_Z 2
_cell_length_a 12.9056(5)
_cell_length_b 13.0957(5)
_cell_length_c 13.4141(4)
_cell_measurement_reflns_used 8687
_cell_measurement_temperature 100.0(2)
_cell_measurement_theta_max 76.5520
_cell_measurement_theta_min 3.6880
_cell_volume 2154.61(14)
_computing_cell_refinement 'CrysAlisPRO (Agilent 2013)'
_computing_data_collection 'CrysAlisPRO (Agilent 2013)'
_computing_data_reduction 'CrysAlisPRO (Agilent 2013)'
_computing_molecular_graphics 'X-SEED (Barbour, 2001)'
_computing_publication_material 'enCIFer (CCDC 2008)'
_computing_structure_refinement 'SHELXL-97 (Sheldrick, 1997)'
_computing_structure_solution 'SHELXS-97 (Sheldrick, 1990)'
_diffrn_ambient_temperature 100(2)
_diffrn_detector_area_resol_mean 5.1725
_diffrn_measured_fraction_theta_full 0.966
_diffrn_measured_fraction_theta_max 0.966
_diffrn_measurement_device_type 'Agilent Supernova Dual Atlas'
_diffrn_measurement_method \w
_diffrn_radiation_monochromator mirror
_diffrn_radiation_source 'SuperNova (Cu) X-ray Source'
_diffrn_radiation_type CuK\a
_diffrn_radiation_wavelength 1.54184
_diffrn_reflns_av_R_equivalents 0.0417
_diffrn_reflns_av_sigmaI/netI 0.0468
_diffrn_reflns_limit_h_max 15
_diffrn_reflns_limit_h_min -16
_diffrn_reflns_limit_k_max 16
_diffrn_reflns_limit_k_min -15
_diffrn_reflns_limit_l_max 11
_diffrn_reflns_limit_l_min -16
_diffrn_reflns_number 15395
_diffrn_reflns_theta_full 74.85
_diffrn_reflns_theta_max 74.85
_diffrn_reflns_theta_min 3.33
_exptl_absorpt_coefficient_mu 4.228
_exptl_absorpt_correction_T_max 0.8164
_exptl_absorpt_correction_T_min 0.8164
_exptl_absorpt_correction_type multi-scan
_exptl_absorpt_process_details '(CrysAlis PRO; Agilent, 2013)'
_exptl_crystal_colour Yellow
_exptl_crystal_density_diffrn 1.481
_exptl_crystal_density_method 'not measured'
_exptl_crystal_description Block
_exptl_crystal_F_000 982
_exptl_crystal_size_max 0.05
_exptl_crystal_size_mid 0.05
_exptl_crystal_size_min 0.05
_refine_diff_density_max 1.143
_refine_diff_density_min -0.612
_refine_diff_density_rms 0.103
_refine_ls_extinction_method none
_refine_ls_goodness_of_fit_ref 1.035
_refine_ls_hydrogen_treatment mixed
_refine_ls_matrix_type full
_refine_ls_number_parameters 607
_refine_ls_number_reflns 8547
_refine_ls_number_restraints 27
_refine_ls_restrained_S_all 1.045
_refine_ls_R_factor_all 0.0919
_refine_ls_R_factor_gt 0.0812
_refine_ls_shift/su_max 0.090
_refine_ls_shift/su_mean 0.002
_refine_ls_structure_factor_coef Fsqd
_refine_ls_weighting_details 'calc w=1/[\s^2^(Fo^2^)+(0.1470P)^2^+2.4926P] where P=(Fo^2^+2Fc^2^)/3'
_refine_ls_weighting_scheme calc
_refine_ls_wR_factor_gt 0.2278
_refine_ls_wR_factor_ref 0.2418
_reflns_number_gt 7183
_reflns_number_total 8547
_reflns_threshold_expression >2sigma(I)
_cod_data_source_file ic5b00428_si_001.cif
_cod_data_source_block rgm506
_cod_depositor_comments
;
The following automatic conversions were performed:

'_symmetry_cell_setting' value 'Triclinic' changed to 'triclinic'
according to
/usr/data/users/saulius/crontab/automatic-downloads/rss-feeds/ACS/lib/dictionaries/cif_core.dic
dictionary named 'cif_core.dic' version 2.4.2 from 2011-04-26.

Automatic conversion script
Id: cif_fix_values 3271 2015-04-21 07:52:19Z andrius 

 Adding full bibliography for 4342833--4342842.cif.
;
_cod_original_cell_volume 2154.61(13)
_cod_original_sg_symbol_H-M P-1
_cod_database_code 4342834

loop_
_symmetry_equiv_pos_as_xyz
'x, y, z'
'-x, -y, -z'

loop_
_atom_site_label
_atom_site_type_symbol
_atom_site_fract_x
_atom_site_fract_y
_atom_site_fract_z
_atom_site_U_iso_or_equiv
_atom_site_adp_type
_atom_site_occupancy
_atom_site_symmetry_multiplicity
_atom_site_calc_flag
_atom_site_refinement_flags
_atom_site_disorder_assembly
_atom_site_disorder_group
Mn1 Mn 0.43157(5) 0.73291(5) 0.21336(6) 0.0468(2) Uani 1 1 d . . .
N1 N 0.5175(3) 0.8074(3) 0.0800(3) 0.0444(8) Uani 1 1 d . . .
C1 C 0.4791(4) 0.8427(4) -0.0102(4) 0.0557(12) Uani 1 1 d . . .
H1 H 0.4139 0.8292 -0.0245 0.067 Uiso 1 1 calc R . .
N2 N 0.6232(4) 0.9229(4) -0.0671(3) 0.0606(11) Uani 1 1 d . . .
C2 C 0.5332(4) 0.8987(4) -0.0831(4) 0.0617(13) Uani 1 1 d . . .
H2 H 0.5048 0.9208 -0.1470 0.074 Uiso 1 1 calc R . .
N3 N 0.5848(3) 0.7430(3) 0.2597(3) 0.0424(7) Uani 1 1 d . . .
C3 C 0.6618(4) 0.8872(4) 0.0236(3) 0.0507(10) Uani 1 1 d . . .
H3 H 0.7254 0.9033 0.0385 0.061 Uiso 1 1 calc R . .
N4 N 0.4591(6) 0.5987(9) 0.5760(6) 0.146(4) Uani 1 1 d U . .
C4 C 0.6109(3) 0.8274(3) 0.0958(3) 0.0408(8) Uani 1 1 d . . .
N5 N 0.4368(3) 0.6721(4) 0.3744(4) 0.0678(13) Uani 1 1 d . . .
C5 C 0.6530(3) 0.7839(3) 0.1953(3) 0.0377(8) Uani 1 1 d . . .
N6 N 1.1009(4) 0.7226(8) 0.3998(4) 0.106(3) Uani 1 1 d . . .
C6 C 0.7544(3) 0.7837(4) 0.2205(3) 0.0444(9) Uani 1 1 d . . .
H6 H 0.8009 0.8156 0.1745 0.053 Uiso 1 1 calc R . .
C7 C 0.7865(3) 0.7355(4) 0.3149(3) 0.0435(9) Uani 1 1 d . . .
C8 C 0.8963(3) 0.7300(5) 0.3437(3) 0.0547(12) Uani 1 1 d . . .
C9 C 0.9326(5) 0.8210(6) 0.3386(4) 0.0765(19) Uani 1 1 d . . .
H9 H 0.8883 0.8882 0.3142 0.092 Uiso 1 1 calc R . .
C10 C 1.0335(5) 0.8137(8) 0.3690(4) 0.096(3) Uani 1 1 d . . .
H10 H 1.0553 0.8775 0.3676 0.115 Uiso 1 1 calc R . .
C11 C 1.0671(5) 0.6352(8) 0.4015(5) 0.096(3) Uani 1 1 d . . .
H11 H 1.1157 0.5684 0.4206 0.116 Uiso 1 1 calc R . .
C12 C 0.9646(4) 0.6351(6) 0.3769(5) 0.0771(17) Uani 1 1 d . . .
H12 H 0.9430 0.5706 0.3831 0.092 Uiso 1 1 calc R . .
C13 C 0.7147(3) 0.6942(4) 0.3814(3) 0.0474(10) Uani 1 1 d . . .
H13 H 0.7339 0.6623 0.4467 0.057 Uiso 1 1 calc R . .
C14 C 0.6142(3) 0.7003(4) 0.3511(3) 0.0499(10) Uani 1 1 d . . .
C15 C 0.5299(4) 0.6621(6) 0.4155(4) 0.0775(19) Uani 1 1 d . . .
C16 C 0.5382(6) 0.6273(9) 0.5166(6) 0.120(4) Uani 1 1 d U . .
H16 H 0.6034 0.6237 0.5450 0.144 Uiso 1 1 calc R . .
C17 C 0.3681(7) 0.6034(10) 0.5287(7) 0.139(4) Uani 1 1 d U . .
H17 H 0.3108 0.5792 0.5662 0.167 Uiso 1 1 calc R . .
C18 C 0.3579(5) 0.6414(7) 0.4307(6) 0.095(2) Uani 1 1 d U . .
H18 H 0.2927 0.6460 0.4019 0.114 Uiso 1 1 calc R . .
N21 N 0.4781(3) 0.5624(3) 0.1715(3) 0.0461(8) Uani 1 1 d . . .
C21 C 0.5753(3) 0.4927(4) 0.1770(4) 0.0508(10) Uani 1 1 d . . .
H21 H 0.6306 0.5116 0.2056 0.061 Uiso 1 1 calc R . .
N22 N 0.5223(3) 0.3632(3) 0.1010(3) 0.0519(9) Uani 1 1 d . . .
C22 C 0.5965(3) 0.3943(4) 0.1422(4) 0.0505(10) Uani 1 1 d . . .
H22 H 0.6664 0.3467 0.1475 0.061 Uiso 1 1 calc R . .
N23 N 0.2925(3) 0.7084(3) 0.1501(2) 0.0382(7) Uani 1 1 d . . .
C23 C 0.4240(3) 0.4328(3) 0.0976(3) 0.0466(9) Uani 1 1 d . . .
H23 H 0.3685 0.4130 0.0704 0.056 Uiso 1 1 calc R . .
N24 N 0.1326(3) 1.0727(3) 0.2051(3) 0.0489(8) Uani 1 1 d . . .
C24 C 0.4014(3) 0.5313(3) 0.1319(3) 0.0409(8) Uani 1 1 d . . .
N25 N 0.2945(3) 0.8823(3) 0.2293(3) 0.0454(8) Uani 1 1 d . . .
C25 C 0.2942(3) 0.6119(3) 0.1269(3) 0.0387(8) Uani 1 1 d . . .
N26 N -0.1808(3) 0.6179(3) 0.0067(3) 0.0444(8) Uani 1 1 d . . .
C26 C 0.2028(3) 0.5898(3) 0.1003(3) 0.0383(8) Uani 1 1 d . . .
H26 H 0.2045 0.5195 0.0878 0.046 Uiso 1 1 calc R . .
C27 C 0.1076(3) 0.6724(3) 0.0921(3) 0.0382(8) Uani 1 1 d . . .
C28 C 0.0084(3) 0.6529(3) 0.0627(3) 0.0377(8) Uani 1 1 d . . .
C29 C -0.0325(3) 0.5707(3) 0.1127(3) 0.0392(8) Uani 1 1 d . . .
H29 H 0.0035 0.5247 0.1659 0.047 Uiso 1 1 calc R . .
C30 C -0.1273(3) 0.5575(3) 0.0829(3) 0.0424(8) Uani 1 1 d . . .
H30 H -0.1560 0.5025 0.1185 0.051 Uiso 1 1 calc R . .
C31 C -0.1390(3) 0.6950(3) -0.0424(3) 0.0430(9) Uani 1 1 d . . .
H31 H -0.1746 0.7372 -0.0978 0.052 Uiso 1 1 calc R . .
C32 C -0.0463(3) 0.7168(3) -0.0167(3) 0.0408(8) Uani 1 1 d . . .
H32 H -0.0207 0.7737 -0.0524 0.049 Uiso 1 1 calc R . .
C33 C 0.1077(3) 0.7738(3) 0.1134(3) 0.0389(8) Uani 1 1 d . . .
H33 H 0.0450 0.8319 0.1065 0.047 Uiso 1 1 calc R . .
C34 C 0.2007(3) 0.7883(3) 0.1449(3) 0.0377(8) Uani 1 1 d . . .
C35 C 0.2077(3) 0.8889(3) 0.1795(3) 0.0387(8) Uani 1 1 d . . .
C36 C 0.1277(3) 0.9857(3) 0.1663(3) 0.0443(9) Uani 1 1 d . . .
H36 H 0.0686 0.9892 0.1287 0.053 Uiso 1 1 calc R . .
C37 C 0.2161(4) 1.0639(4) 0.2582(4) 0.0557(11) Uani 1 1 d . . .
H37 H 0.2197 1.1238 0.2895 0.067 Uiso 1 1 calc R . .
C38 C 0.2982(4) 0.9697(4) 0.2693(4) 0.0548(11) Uani 1 1 d . . .
H38 H 0.3578 0.9674 0.3059 0.066 Uiso 1 1 calc R . .
Cl40 Cl 0.23041(10) 0.35218(10) 0.31343(8) 0.0560(3) Uani 1 1 d . . .
O41 O 0.2236(4) 0.2765(4) 0.3971(3) 0.0801(12) Uani 1 1 d . . .
O42 O 0.2940(5) 0.2966(5) 0.2312(3) 0.0988(17) Uani 1 1 d . . .
O43 O 0.2789(4) 0.4319(4) 0.3351(4) 0.0797(12) Uani 1 1 d . . .
O44 O 0.1252(4) 0.4009(5) 0.2816(5) 0.111(2) Uani 1 1 d . . .
Cl50 Cl 0.80394(8) 0.07180(10) 0.14778(8) 0.0539(3) Uani 1 1 d . . .
O51 O 0.8744(3) -0.0103(3) 0.0906(3) 0.0679(10) Uani 1 1 d . . .
O52 O 0.7080(4) 0.0388(4) 0.1833(4) 0.0858(13) Uani 1 1 d . . .
O53 O 0.7726(5) 0.1688(4) 0.0851(4) 0.0978(17) Uani 1 1 d . . .
O54 O 0.8557(4) 0.0820(4) 0.2317(4) 0.0968(15) Uani 1 1 d . . .
N60 N 0.8254(5) 0.4334(6) 0.3051(5) 0.102(2) Uani 1 1 d D . .
C60 C 0.8850(5) 0.3531(6) 0.3203(5) 0.0715(15) Uani 1 1 d D . .
C61 C 0.9607(5) 0.2468(5) 0.3440(5) 0.0735(15) Uani 1 1 d D . .
H61B H 1.0234 0.2556 0.3735 0.110 Uiso 1 1 calc R . .
H61A H 0.9850 0.2117 0.2819 0.110 Uiso 1 1 calc R . .
H61C H 0.9238 0.2029 0.3921 0.110 Uiso 1 1 calc R . .
N70 N 0.5259(5) 0.9616(7) 0.3674(5) 0.097(2) Uani 1 1 d D . .
C70 C 0.5352(10) 1.0450(13) 0.3653(9) 0.092(4) Uani 0.67 1 d P A 1
C71 C 0.5491(17) 1.1565(15) 0.3591(17) 0.163(8) Uani 0.67 1 d P A 1
H71A H 0.5659 1.1813 0.2885 0.244 Uiso 0.67 1 calc PR A 1
H71C H 0.6085 1.1560 0.3988 0.244 Uiso 0.67 1 calc PR A 1
H71B H 0.4821 1.2046 0.3858 0.244 Uiso 0.67 1 calc PR A 1
C80 C 0.5919(16) 0.981(3) 0.4018(18) 0.105(9) Uani 0.33 1 d PD A 2
C81 C 0.692(2) 0.991(3) 0.4464(18) 0.18(2) Uani 0.33 1 d PD A 2
H81A H 0.7024 0.9434 0.5092 0.271 Uiso 0.33 1 calc PR A 2
H81B H 0.6814 1.0646 0.4604 0.271 Uiso 0.33 1 calc PR A 2
H81C H 0.7549 0.9700 0.3983 0.271 Uiso 0.33 1 calc PR A 2

loop_
_atom_site_aniso_label
_atom_site_aniso_U_11
_atom_site_aniso_U_22
_atom_site_aniso_U_33
_atom_site_aniso_U_23
_atom_site_aniso_U_13
_atom_site_aniso_U_12
Mn1 0.0337(4) 0.0402(4) 0.0695(5) 0.0078(3) -0.0296(3) -0.0102(3)
N1 0.0420(18) 0.0417(17) 0.0483(18) -0.0008(14) -0.0225(14) -0.0030(14)
C1 0.059(3) 0.049(2) 0.056(2) -0.0040(19) -0.036(2) 0.002(2)
N2 0.056(2) 0.069(3) 0.0413(18) 0.0050(17) -0.0104(16) 0.0072(19)
C2 0.062(3) 0.069(3) 0.043(2) -0.002(2) -0.022(2) 0.008(2)
N3 0.0321(16) 0.0512(18) 0.0457(17) 0.0079(14) -0.0185(13) -0.0132(14)
C3 0.041(2) 0.059(3) 0.042(2) 0.0051(18) -0.0094(17) 0.0001(18)
N4 0.082(4) 0.249(10) 0.099(5) 0.079(6) -0.018(4) -0.067(6)
C4 0.0372(19) 0.0396(19) 0.0419(19) -0.0013(15) -0.0160(15) -0.0002(15)
N5 0.037(2) 0.092(3) 0.072(3) 0.028(2) -0.0172(18) -0.023(2)
C5 0.0323(18) 0.0390(18) 0.0405(18) -0.0017(14) -0.0134(14) -0.0043(14)
N6 0.039(3) 0.220(9) 0.064(3) -0.023(4) -0.015(2) -0.036(4)
C6 0.0305(18) 0.058(2) 0.0420(19) 0.0031(17) -0.0105(15) -0.0088(16)
C7 0.0291(18) 0.057(2) 0.0426(19) -0.0037(17) -0.0130(15) -0.0059(16)
C8 0.0286(19) 0.095(4) 0.0389(19) 0.001(2) -0.0126(15) -0.013(2)
C9 0.054(3) 0.132(5) 0.055(3) 0.030(3) -0.026(2) -0.053(3)
C10 0.059(4) 0.191(8) 0.056(3) 0.025(4) -0.024(3) -0.073(5)
C11 0.044(3) 0.145(7) 0.085(4) -0.034(4) -0.034(3) 0.022(4)
C12 0.042(3) 0.104(5) 0.078(3) -0.023(3) -0.031(2) 0.008(3)
C13 0.036(2) 0.065(3) 0.0416(19) 0.0083(18) -0.0176(16) -0.0139(18)
C14 0.036(2) 0.070(3) 0.045(2) 0.0126(19) -0.0167(17) -0.0192(19)
C15 0.043(3) 0.128(5) 0.061(3) 0.031(3) -0.021(2) -0.033(3)
C16 0.064(4) 0.213(10) 0.075(4) 0.057(5) -0.022(3) -0.050(5)
C17 0.066(4) 0.218(11) 0.116(6) 0.075(7) -0.003(4) -0.050(6)
C18 0.044(3) 0.132(6) 0.100(5) 0.036(4) -0.013(3) -0.029(3)
N21 0.0340(17) 0.0382(17) 0.066(2) 0.0088(15) -0.0229(15) -0.0072(13)
C21 0.0315(19) 0.051(2) 0.069(3) 0.011(2) -0.0201(18) -0.0095(17)
N22 0.0365(18) 0.0453(19) 0.070(2) -0.0018(17) -0.0078(16) -0.0057(15)
C22 0.0319(19) 0.048(2) 0.066(3) 0.0087(19) -0.0125(18) -0.0041(16)
N23 0.0294(15) 0.0383(16) 0.0482(17) 0.0058(13) -0.0181(12) -0.0097(12)
C23 0.0334(19) 0.045(2) 0.061(2) 0.0028(18) -0.0113(17) -0.0101(16)
N24 0.0435(19) 0.0413(18) 0.062(2) 0.0000(15) -0.0117(16) -0.0111(15)
C24 0.0301(18) 0.0387(19) 0.053(2) 0.0085(16) -0.0147(15) -0.0098(15)
N25 0.0413(18) 0.0396(17) 0.058(2) 0.0043(14) -0.0228(15) -0.0122(14)
C25 0.0336(18) 0.0358(18) 0.0468(19) 0.0068(15) -0.0147(15) -0.0095(15)
N26 0.0299(16) 0.0486(18) 0.0574(19) -0.0062(15) -0.0156(14) -0.0099(14)
C26 0.0299(17) 0.0381(18) 0.048(2) 0.0010(15) -0.0139(15) -0.0092(14)
C27 0.0308(18) 0.0405(19) 0.0438(19) 0.0049(15) -0.0140(14) -0.0101(15)
C28 0.0280(17) 0.0431(19) 0.0440(19) -0.0031(15) -0.0127(14) -0.0093(14)
C29 0.0301(17) 0.044(2) 0.0445(19) -0.0011(15) -0.0116(14) -0.0093(15)
C30 0.0316(18) 0.046(2) 0.052(2) -0.0033(17) -0.0081(16) -0.0136(16)
C31 0.0339(19) 0.043(2) 0.052(2) -0.0033(16) -0.0184(16) -0.0051(15)
C32 0.0328(18) 0.042(2) 0.049(2) -0.0015(16) -0.0159(15) -0.0093(15)
C33 0.0299(17) 0.0396(19) 0.047(2) 0.0060(15) -0.0169(15) -0.0086(14)
C34 0.0309(17) 0.0350(18) 0.0474(19) 0.0069(15) -0.0185(15) -0.0081(14)
C35 0.0331(18) 0.0381(18) 0.0458(19) 0.0057(15) -0.0167(15) -0.0096(15)
C36 0.039(2) 0.040(2) 0.053(2) 0.0055(16) -0.0147(17) -0.0106(16)
C37 0.051(3) 0.050(2) 0.071(3) -0.003(2) -0.018(2) -0.018(2)
C38 0.050(2) 0.050(2) 0.071(3) -0.001(2) -0.028(2) -0.017(2)
Cl40 0.0551(6) 0.0649(7) 0.0555(6) 0.0041(5) -0.0241(5) -0.0249(5)
O41 0.100(3) 0.087(3) 0.058(2) 0.0057(19) -0.024(2) -0.033(3)
O42 0.108(4) 0.147(5) 0.070(3) -0.033(3) 0.009(3) -0.077(4)
O43 0.065(2) 0.073(2) 0.114(3) -0.018(2) -0.031(2) -0.026(2)
O44 0.083(3) 0.111(4) 0.153(5) 0.039(4) -0.079(3) -0.041(3)
Cl50 0.0383(5) 0.0656(7) 0.0523(5) 0.0078(5) -0.0129(4) -0.0071(4)
O51 0.0424(18) 0.074(2) 0.081(2) -0.0071(19) -0.0117(16) -0.0023(16)
O52 0.053(2) 0.118(4) 0.089(3) -0.016(3) 0.005(2) -0.029(2)
O53 0.106(4) 0.079(3) 0.078(3) 0.018(2) 0.003(3) 0.010(3)
O54 0.084(3) 0.105(4) 0.107(4) -0.018(3) -0.050(3) -0.014(3)
N60 0.070(4) 0.099(4) 0.113(5) 0.035(4) -0.002(3) -0.007(3)
C60 0.054(3) 0.089(4) 0.065(3) 0.005(3) 0.001(2) -0.016(3)
C61 0.059(3) 0.079(4) 0.081(4) -0.026(3) -0.011(3) -0.006(3)
N70 0.062(3) 0.138(6) 0.097(4) -0.054(4) -0.026(3) -0.010(4)
C70 0.065(7) 0.138(11) 0.079(7) -0.050(7) -0.001(5) -0.018(7)
C71 0.153(17) 0.137(14) 0.21(2) -0.085(14) 0.053(15) -0.051(12)
C80 0.054(12) 0.18(3) 0.078(13) -0.055(16) -0.002(10) -0.014(16)
C81 0.28(5) 0.21(4) 0.11(2) -0.09(2) 0.11(3) -0.18(4)

loop_
_atom_type_symbol
_atom_type_description
_atom_type_scat_dispersion_real
_atom_type_scat_dispersion_imag
_atom_type_scat_source
C C 0.0181 0.0091 'International Tables Vol C Tables 4.2.6.8 and 6.1.1.4'
H H 0.0000 0.0000 'International Tables Vol C Tables 4.2.6.8 and 6.1.1.4'
N N 0.0311 0.0180 'International Tables Vol C Tables 4.2.6.8 and 6.1.1.4'
Cl Cl 0.3639 0.7018 'International Tables Vol C Tables 4.2.6.8 and 6.1.1.4'
Mn Mn -0.5299 2.8052 'International Tables Vol C Tables 4.2.6.8 and 6.1.1.4'
O O 0.0492 0.0322 'International Tables Vol C Tables 4.2.6.8 and 6.1.1.4'

loop_
_geom_angle_atom_site_label_1
_geom_angle_atom_site_label_2
_geom_angle_atom_site_label_3
_geom_angle
N3 Mn1 N23 171.60(14)
N3 Mn1 N5 72.94(14)
N23 Mn1 N5 111.50(14)
N3 Mn1 N1 72.26(12)
N23 Mn1 N1 103.31(12)
N5 Mn1 N1 145.12(14)
N3 Mn1 N25 114.23(13)
N23 Mn1 N25 72.76(13)
N5 Mn1 N25 98.24(17)
N1 Mn1 N25 93.82(13)
N3 Mn1 N21 100.68(13)
N23 Mn1 N21 72.64(12)
N5 Mn1 N21 89.74(18)
N1 Mn1 N21 98.82(13)
N25 Mn1 N21 145.04(13)
C1 N1 C4 117.2(4)
C1 N1 Mn1 125.8(3)
C4 N1 Mn1 116.6(3)
N1 C1 C2 120.9(5)
N1 C1 H1 119.6
C2 C1 H1 119.6
C2 N2 C3 116.4(4)
N2 C2 C1 122.6(4)
N2 C2 H2 118.7
C1 C2 H2 118.7
C14 N3 C5 119.5(3)
C14 N3 Mn1 119.5(3)
C5 N3 Mn1 120.8(2)
N2 C3 C4 121.6(5)
N2 C3 H3 119.2
C4 C3 H3 119.2
C16 N4 C17 115.1(7)
N1 C4 C3 121.2(4)
N1 C4 C5 115.7(4)
C3 C4 C5 123.1(4)
C18 N5 C15 118.7(5)
C18 N5 Mn1 124.8(4)
C15 N5 Mn1 116.4(3)
N3 C5 C6 121.9(3)
N3 C5 C4 114.0(3)
C6 C5 C4 124.1(4)
C10 N6 C11 116.5(5)
C5 C6 C7 118.5(4)
C5 C6 H6 120.8
C7 C6 H6 120.8
C13 C7 C6 119.0(4)
C13 C7 C8 120.7(4)
C6 C7 C8 120.3(4)
C12 C8 C9 117.5(5)
C12 C8 C7 121.2(5)
C9 C8 C7 121.3(5)
C10 C9 C8 119.9(7)
C10 C9 H9 120.1
C8 C9 H9 120.1
N6 C10 C9 123.3(8)
N6 C10 H10 118.3
C9 C10 H10 118.3
N6 C11 C12 124.3(7)
N6 C11 H11 117.9
C12 C11 H11 117.9
C8 C12 C11 118.4(7)
C8 C12 H12 120.8
C11 C12 H12 120.8
C7 C13 C14 118.7(4)
C7 C13 H13 120.7
C14 C13 H13 120.7
N3 C14 C13 122.4(4)
N3 C14 C15 113.7(4)
C13 C14 C15 123.8(4)
N5 C15 C16 119.7(5)
N5 C15 C14 116.8(4)
C16 C15 C14 123.2(5)
N4 C16 C15 123.0(7)
N4 C16 H16 118.5
C15 C16 H16 118.5
C18 C17 N4 122.1(7)
C18 C17 H17 119.0
N4 C17 H17 119.0
N5 C18 C17 121.3(7)
N5 C18 H18 119.4
C17 C18 H18 119.4
C21 N21 C24 117.3(4)
C21 N21 Mn1 126.3(3)
C24 N21 Mn1 116.3(3)
N21 C21 C22 121.2(4)
N21 C21 H21 119.4
C22 C21 H21 119.4
C22 N22 C23 116.3(4)
N22 C22 C21 122.2(4)
N22 C22 H22 118.9
C21 C22 H22 118.9
C25 N23 C34 119.9(3)
C25 N23 Mn1 120.1(2)
C34 N23 Mn1 119.7(3)
N22 C23 C24 122.3(4)
N22 C23 H23 118.9
C24 C23 H23 118.9
C37 N24 C36 117.2(4)
N21 C24 C23 120.7(4)
N21 C24 C25 115.4(4)
C23 C24 C25 123.9(4)
C38 N25 C35 117.3(4)
C38 N25 Mn1 126.4(3)
C35 N25 Mn1 115.4(3)
N23 C25 C26 121.7(3)
N23 C25 C24 114.9(3)
C26 C25 C24 123.4(4)
C31 N26 C30 117.1(3)
C25 C26 C27 119.1(4)
C25 C26 H26 120.5
C27 C26 H26 120.5
C33 C27 C26 118.7(3)
C33 C27 C28 120.3(3)
C26 C27 C28 121.0(4)
C29 C28 C32 118.5(3)
C29 C28 C27 121.1(3)
C32 C28 C27 120.5(3)
C28 C29 C30 118.5(4)
C28 C29 H29 120.8
C30 C29 H29 120.8
N26 C30 C29 123.9(4)
N26 C30 H30 118.1
C29 C30 H30 118.1
N26 C31 C32 123.5(4)
N26 C31 H31 118.2
C32 C31 H31 118.2
C31 C32 C28 118.5(4)
C31 C32 H32 120.7
C28 C32 H32 120.7
C34 C33 C27 118.8(3)
C34 C33 H33 120.6
C27 C33 H33 120.6
N23 C34 C33 121.7(4)
N23 C34 C35 114.2(3)
C33 C34 C35 124.0(3)
N25 C35 C36 120.6(4)
N25 C35 C34 116.0(3)
C36 C35 C34 123.3(3)
N24 C36 C35 121.7(4)
N24 C36 H36 119.2
C35 C36 H36 119.2
N24 C37 C38 122.1(5)
N24 C37 H37 119.0
C38 C37 H37 119.0
N25 C38 C37 121.0(4)
N25 C38 H38 119.5
C37 C38 H38 119.5
O41 Cl40 O44 109.4(3)
O41 Cl40 O43 112.4(3)
O44 Cl40 O43 110.1(3)
O41 Cl40 O42 108.3(3)
O44 Cl40 O42 107.3(4)
O43 Cl40 O42 109.3(3)
O54 Cl50 O53 112.9(4)
O54 Cl50 O52 108.8(3)
O53 Cl50 O52 107.5(3)
O54 Cl50 O51 109.3(3)
O53 Cl50 O51 110.4(3)
O52 Cl50 O51 107.8(3)
N60 C60 C61 177.8(7)
C60 C61 H61B 109.5
C60 C61 H61A 109.5
H61B C61 H61A 109.5
C60 C61 H61C 109.5
H61B C61 H61C 109.5
H61A C61 H61C 109.5
C80 N70 C70 56.2(19)
N70 C70 C71 178.2(13)
N70 C80 C81 171(3)
C80 C81 H81A 109.5
C80 C81 H81B 109.5
H81A C81 H81B 109.5
C80 C81 H81C 109.5
H81A C81 H81C 109.5
H81B C81 H81C 109.5

loop_
_geom_bond_atom_site_label_1
_geom_bond_atom_site_label_2
_geom_bond_distance
Mn1 N3 2.183(3)
Mn1 N23 2.186(3)
Mn1 N5 2.208(4)
Mn1 N1 2.254(4)
Mn1 N25 2.262(4)
Mn1 N21 2.273(4)
N1 C1 1.339(5)
N1 C4 1.346(6)
C1 C2 1.386(8)
C1 H1 0.9500
N2 C2 1.332(8)
N2 C3 1.347(6)
C2 H2 0.9500
N3 C14 1.332(5)
N3 C5 1.332(5)
C3 C4 1.388(6)
C3 H3 0.9500
N4 C16 1.327(9)
N4 C17 1.381(13)
C4 C5 1.484(5)
N5 C18 1.319(7)
N5 C15 1.346(7)
C5 C6 1.388(5)
N6 C10 1.318(12)
N6 C11 1.328(12)
C6 C7 1.397(6)
C6 H6 0.9500
C7 C13 1.382(6)
C7 C8 1.491(5)
C8 C12 1.367(8)
C8 C9 1.387(9)
C9 C10 1.383(7)
C9 H9 0.9500
C10 H10 0.9500
C11 C12 1.401(9)
C11 H11 0.9500
C12 H12 0.9500
C13 C14 1.382(6)
C13 H13 0.9500
C14 C15 1.467(7)
C15 C16 1.382(9)
C16 H16 0.9500
C17 C18 1.353(11)
C17 H17 0.9500
C18 H18 0.9500
N21 C21 1.337(5)
N21 C24 1.351(5)
C21 C22 1.372(7)
C21 H21 0.9500
N22 C22 1.334(6)
N22 C23 1.345(5)
C22 H22 0.9500
N23 C25 1.334(5)
N23 C34 1.351(5)
C23 C24 1.368(6)
C23 H23 0.9500
N24 C37 1.330(6)
N24 C36 1.330(6)
C24 C25 1.494(5)
N25 C38 1.339(6)
N25 C35 1.347(5)
C25 C26 1.384(5)
N26 C31 1.340(6)
N26 C30 1.342(5)
C26 C27 1.401(5)
C26 H26 0.9500
C27 C33 1.393(6)
C27 C28 1.477(5)
C28 C29 1.390(5)
C28 C32 1.399(5)
C29 C30 1.391(5)
C29 H29 0.9500
C30 H30 0.9500
C31 C32 1.393(5)
C31 H31 0.9500
C32 H32 0.9500
C33 C34 1.384(5)
C33 H33 0.9500
C34 C35 1.480(6)
C35 C36 1.404(5)
C36 H36 0.9500
C37 C38 1.393(7)
C37 H37 0.9500
C38 H38 0.9500
Cl40 O41 1.412(4)
Cl40 O44 1.422(5)
Cl40 O43 1.429(4)
Cl40 O42 1.445(5)
Cl50 O54 1.411(5)
Cl50 O53 1.418(4)
Cl50 O52 1.433(4)
Cl50 O51 1.443(4)
N60 C60 1.129(8)
C60 C61 1.486(9)
C61 H61B 0.9800
C61 H61A 0.9800
C61 H61C 0.9800
N70 C80 1.116(16)
N70 C70 1.128(16)
C70 C71 1.51(2)
C71 H71A 0.9800
C71 H71C 0.9800
C71 H71B 0.9800
C80 C81 1.519(19)
C81 H81A 0.9801
C81 H81B 0.9801
C81 H81C 0.9801

loop_
_geom_torsion_atom_site_label_1
_geom_torsion_atom_site_label_2
_geom_torsion_atom_site_label_3
_geom_torsion_atom_site_label_4
_geom_torsion
N3 Mn1 N1 C1 -177.7(4)
N23 Mn1 N1 C1 9.7(4)
N5 Mn1 N1 C1 -173.8(4)
N25 Mn1 N1 C1 -63.4(4)
N21 Mn1 N1 C1 83.9(4)
N3 Mn1 N1 C4 -4.5(3)
N23 Mn1 N1 C4 -177.1(3)
N5 Mn1 N1 C4 -0.6(5)
N25 Mn1 N1 C4 109.7(3)
N21 Mn1 N1 C4 -103.0(3)
C4 N1 C1 C2 -0.9(6)
Mn1 N1 C1 C2 172.2(3)
C3 N2 C2 C1 1.9(7)
N1 C1 C2 N2 -1.9(8)
N23 Mn1 N3 C14 -115.8(8)
N5 Mn1 N3 C14 7.4(4)
N1 Mn1 N3 C14 -175.0(4)
N25 Mn1 N3 C14 98.9(4)
N21 Mn1 N3 C14 -79.0(4)
N23 Mn1 N3 C5 59.0(9)
N5 Mn1 N3 C5 -177.9(4)
N1 Mn1 N3 C5 -0.2(3)
N25 Mn1 N3 C5 -86.4(3)
N21 Mn1 N3 C5 95.7(3)
C2 N2 C3 C4 0.7(7)
C1 N1 C4 C3 3.5(6)
Mn1 N1 C4 C3 -170.3(3)
C1 N1 C4 C5 -178.0(4)
Mn1 N1 C4 C5 8.2(4)
N2 C3 C4 N1 -3.5(7)
N2 C3 C4 C5 178.0(4)
N3 Mn1 N5 C18 176.8(7)
N23 Mn1 N5 C18 -10.7(7)
N1 Mn1 N5 C18 172.9(6)
N25 Mn1 N5 C18 63.9(7)
N21 Mn1 N5 C18 -81.9(7)
N3 Mn1 N5 C15 -6.1(5)
N23 Mn1 N5 C15 166.3(5)
N1 Mn1 N5 C15 -10.0(7)
N25 Mn1 N5 C15 -119.0(5)
N21 Mn1 N5 C15 95.2(5)
C14 N3 C5 C6 -0.2(6)
Mn1 N3 C5 C6 -174.9(3)
C14 N3 C5 C4 179.1(4)
Mn1 N3 C5 C4 4.4(5)
N1 C4 C5 N3 -8.3(5)
C3 C4 C5 N3 170.3(4)
N1 C4 C5 C6 171.1(4)
C3 C4 C5 C6 -10.4(6)
N3 C5 C6 C7 2.4(6)
C4 C5 C6 C7 -176.8(4)
C5 C6 C7 C13 -2.9(7)
C5 C6 C7 C8 177.8(4)
C13 C7 C8 C12 54.3(7)
C6 C7 C8 C12 -126.3(5)
C13 C7 C8 C9 -125.1(5)
C6 C7 C8 C9 54.2(7)
C12 C8 C9 C10 -1.6(8)
C7 C8 C9 C10 177.8(5)
C11 N6 C10 C9 -0.5(10)
C8 C9 C10 N6 2.7(10)
C10 N6 C11 C12 -2.7(11)
C9 C8 C12 C11 -1.3(8)
C7 C8 C12 C11 179.2(5)
N6 C11 C12 C8 3.7(10)
C6 C7 C13 C14 1.3(7)
C8 C7 C13 C14 -179.4(5)
C5 N3 C14 C13 -1.5(7)
Mn1 N3 C14 C13 173.3(4)
C5 N3 C14 C15 177.8(5)
Mn1 N3 C14 C15 -7.4(7)
C7 C13 C14 N3 1.0(8)
C7 C13 C14 C15 -178.3(6)
C18 N5 C15 C16 -4.5(12)
Mn1 N5 C15 C16 178.2(8)
C18 N5 C15 C14 -178.2(7)
Mn1 N5 C15 C14 4.6(9)
N3 C14 C15 N5 1.7(9)
C13 C14 C15 N5 -179.0(6)
N3 C14 C15 C16 -171.7(8)
C13 C14 C15 C16 7.6(12)
C17 N4 C16 C15 1.6(19)
N5 C15 C16 N4 2.7(17)
C14 C15 C16 N4 175.9(10)
C16 N4 C17 C18 -4(2)
C15 N5 C18 C17 2.0(14)
Mn1 N5 C18 C17 179.0(9)
N4 C17 C18 N5 2.6(19)
N3 Mn1 N21 C21 0.4(4)
N23 Mn1 N21 C21 175.1(4)
N5 Mn1 N21 C21 -72.2(4)
N1 Mn1 N21 C21 73.8(4)
N25 Mn1 N21 C21 -176.3(3)
N3 Mn1 N21 C24 -175.5(3)
N23 Mn1 N21 C24 -0.8(3)
N5 Mn1 N21 C24 111.9(3)
N1 Mn1 N21 C24 -102.1(3)
N25 Mn1 N21 C24 7.8(4)
C24 N21 C21 C22 1.1(7)
Mn1 N21 C21 C22 -174.8(3)
C23 N22 C22 C21 -1.5(7)
N21 C21 C22 N22 0.2(7)
N3 Mn1 N23 C25 43.7(10)
N5 Mn1 N23 C25 -76.9(3)
N1 Mn1 N23 C25 100.9(3)
N25 Mn1 N23 C25 -169.2(3)
N21 Mn1 N23 C25 5.7(3)
N3 Mn1 N23 C34 -143.5(8)
N5 Mn1 N23 C34 95.9(3)
N1 Mn1 N23 C34 -86.2(3)
N25 Mn1 N23 C34 3.7(3)
N21 Mn1 N23 C34 178.5(3)
C22 N22 C23 C24 1.6(7)
C21 N21 C24 C23 -1.1(6)
Mn1 N21 C24 C23 175.2(3)
C21 N21 C24 C25 -179.8(4)
Mn1 N21 C24 C25 -3.5(5)
N22 C23 C24 N21 -0.3(7)
N22 C23 C24 C25 178.3(4)
N3 Mn1 N25 C38 -4.5(4)
N23 Mn1 N25 C38 -179.5(4)
N5 Mn1 N25 C38 70.4(4)
N1 Mn1 N25 C38 -76.8(4)
N21 Mn1 N25 C38 171.9(4)
N3 Mn1 N25 C35 164.5(3)
N23 Mn1 N25 C35 -10.5(3)
N5 Mn1 N25 C35 -120.6(3)
N1 Mn1 N25 C35 92.2(3)
N21 Mn1 N25 C35 -19.1(4)
C34 N23 C25 C26 -2.1(6)
Mn1 N23 C25 C26 170.7(3)
C34 N23 C25 C24 177.9(3)
Mn1 N23 C25 C24 -9.3(5)
N21 C24 C25 N23 8.2(5)
C23 C24 C25 N23 -170.4(4)
N21 C24 C25 C26 -171.9(4)
C23 C24 C25 C26 9.5(6)
N23 C25 C26 C27 3.6(6)
C24 C25 C26 C27 -176.3(4)
C25 C26 C27 C33 -1.5(6)
C25 C26 C27 C28 179.3(4)
C33 C27 C28 C29 -127.4(4)
C26 C27 C28 C29 51.9(6)
C33 C27 C28 C32 53.0(5)
C26 C27 C28 C32 -127.8(4)
C32 C28 C29 C30 -1.5(6)
C27 C28 C29 C30 178.8(4)
C31 N26 C30 C29 -0.1(6)
C28 C29 C30 N26 1.7(6)
C30 N26 C31 C32 -1.8(6)
N26 C31 C32 C28 1.9(6)
C29 C28 C32 C31 -0.2(6)
C27 C28 C32 C31 179.5(4)
C26 C27 C33 C34 -2.0(6)
C28 C27 C33 C34 177.3(4)
C25 N23 C34 C33 -1.6(6)
Mn1 N23 C34 C33 -174.4(3)
C25 N23 C34 C35 175.9(3)
Mn1 N23 C34 C35 3.0(4)
C27 C33 C34 N23 3.6(6)
C27 C33 C34 C35 -173.6(4)
C38 N25 C35 C36 3.2(6)
Mn1 N25 C35 C36 -166.9(3)
C38 N25 C35 C34 -174.2(4)
Mn1 N25 C35 C34 15.7(4)
N23 C34 C35 N25 -12.6(5)
C33 C34 C35 N25 164.8(4)
N23 C34 C35 C36 170.1(4)
C33 C34 C35 C36 -12.5(6)
C37 N24 C36 C35 -0.8(6)
N25 C35 C36 N24 -2.4(6)
C34 C35 C36 N24 174.8(4)
C36 N24 C37 C38 3.1(7)
C35 N25 C38 C37 -1.0(7)
Mn1 N25 C38 C37 167.8(4)
N24 C37 C38 N25 -2.2(8)
C80 N70 C70 C71 100(55)
C70 N70 C80 C81 -154(18)
